data_7042218
loop_
_publ_author_name
'Li, Ning'
'Garc\'ia-Rodr\'iguez, Ra\'ul'
'Matthews, Peter D.'
'Luo, He-Kuan'
'Wright, Dominic S.'

_publ_section_title
;
 Synthesis, structure and paramagnetic NMR analysis of a series of
 lanthanide-containing [LnTi6O3(O(i)Pr)9(salicylate)6] cages.
;
_journal_issue 13
_journal_name_full 'Dalton transactions (Cambridge, England : 2003)'
_journal_page_first 4287
_journal_page_last 4295
_journal_paper_doi 10.1039/c7dt00049a
_journal_volume 46
_journal_year 2017
_chemical_formula_moiety 'C69 H87 Er O30 Ti6'
_chemical_formula_sum 'C69 H87 Er O30 Ti6'
_chemical_formula_weight 1851.04
_space_group_crystal_system hexagonal
_space_group_IT_number 174
_space_group_name_Hall 'P -6'
_space_group_name_H-M_alt 'P -6'
_symmetry_space_group_name_Hall 'P -6'
_symmetry_space_group_name_H-M 'P -6'
_atom_sites_solution_hydrogens geom
_audit_creation_method SHELXL-2016/6
_audit_update_record
;
2017-02-27 deposited with the CCDC.
2017-03-01 downloaded from the CCDC.
;
_cell_angle_alpha 90
_cell_angle_beta 90
_cell_angle_gamma 120
_cell_formula_units_Z 2
_cell_length_a 15.0340(3)
_cell_length_b 15.0340(3)
_cell_length_c 23.8089(6)
_cell_measurement_reflns_used 9799
_cell_measurement_temperature 180(2)
_cell_measurement_theta_max 66.3
_cell_measurement_theta_min 3.39
_cell_volume 4660.36(18)
_computing_cell_refinement 'refinement of XYZ centroids > 20sigma(I)'
_computing_data_collection 'Bruker software package, narrow-frames'
_computing_data_reduction
;
 Bruker SAINT software package, narrow frame algorithm
;
_computing_molecular_graphics 'SHELXL-2016/6 (Sheldrick, 2016)'
_computing_publication_material 'SHELXL-2016/6 (Sheldrick, 2016)'
_computing_structure_refinement 'SHELXL-2016/6 (Sheldrick, 2016)'
_computing_structure_solution 'SHELXT 2014/4 (Sheldrick, 2014)'
_diffrn_ambient_temperature 180(2)
_diffrn_measured_fraction_theta_full 0.999
_diffrn_measured_fraction_theta_max 0.999
_diffrn_measurement_device_type 'Bruker QUEST D8 CCD'
_diffrn_measurement_method 'Thin slice \w and \f scans'
_diffrn_radiation_source '30W microfocus sealed tube, Quazar optics'
_diffrn_radiation_type CuK\a
_diffrn_radiation_wavelength 1.54178
_diffrn_reflns_av_R_equivalents 0.0485
_diffrn_reflns_av_unetI/netI 0.0311
_diffrn_reflns_Laue_measured_fraction_full 0.999
_diffrn_reflns_Laue_measured_fraction_max 0.999
_diffrn_reflns_limit_h_max 17
_diffrn_reflns_limit_h_min -17
_diffrn_reflns_limit_k_max 17
_diffrn_reflns_limit_k_min -17
_diffrn_reflns_limit_l_max 28
_diffrn_reflns_limit_l_min -28
_diffrn_reflns_number 40624
_diffrn_reflns_point_group_measured_fraction_full 1.000
_diffrn_reflns_point_group_measured_fraction_max 1.000
_diffrn_reflns_theta_full 66.495
_diffrn_reflns_theta_max 66.495
_diffrn_reflns_theta_min 3.394
_exptl_absorpt_coefficient_mu 6.329
_exptl_absorpt_correction_T_max 0.543
_exptl_absorpt_correction_T_min 0.413
_exptl_absorpt_correction_type multi-scan
_exptl_absorpt_process_details
;
multi-scan from symmetry-related measurements (SADABS) 
;
_exptl_crystal_colour yellow
_exptl_crystal_density_diffrn 1.319
_exptl_crystal_description block
_exptl_crystal_F_000 1882
_exptl_crystal_size_max 0.170
_exptl_crystal_size_mid 0.130
_exptl_crystal_size_min 0.110
_exptl_transmission_factor_max 1.000
_exptl_transmission_factor_min 0.818
_refine_diff_density_max 1.776
_refine_diff_density_min -0.470
_refine_diff_density_rms 0.175
_refine_ls_abs_structure_details
;
 Flack x determined using 2498 quotients [(I+)-(I-)]/[(I+)+(I-)]
 (Parsons, Flack and Wagner, Acta Cryst. B69 (2013) 249-259).
;
_refine_ls_abs_structure_Flack 0.334(6)
_refine_ls_extinction_method none
_refine_ls_goodness_of_fit_ref 1.113
_refine_ls_hydrogen_treatment constr
_refine_ls_matrix_type full
_refine_ls_number_parameters 331
_refine_ls_number_reflns 5643
_refine_ls_number_restraints 208
_refine_ls_restrained_S_all 1.108
_refine_ls_R_factor_all 0.0556
_refine_ls_R_factor_gt 0.0520
_refine_ls_shift/su_max 0.000
_refine_ls_shift/su_mean 0.000
_refine_ls_structure_factor_coef Fsqd
_refine_ls_weighting_details 'w=1/[\s^2^(Fo^2^)+(0.1232P)^2^] where P=(Fo^2^+2Fc^2^)/3'
_refine_ls_weighting_scheme calc
_refine_ls_wR_factor_gt 0.1540
_refine_ls_wR_factor_ref 0.1576
_reflns_Friedel_coverage 0.991
_reflns_Friedel_fraction_full 1.000
_reflns_Friedel_fraction_max 1.000
_reflns_number_gt 5336
_reflns_number_total 5643
_reflns_threshold_expression 'I > 2\s(I)'
_cod_data_source_file c7dt00049a2.cif
_cod_data_source_block er_c
_cod_depositor_comments 'Adding full bibliography for 7042216--7042227.cif.'
_cod_original_cell_volume 4660.4(2)
_cod_database_code 7042218
_shelx_shelxl_version_number 2016/6
_shelx_space_group_comment
;
The symmetry employed for this shelxl refinement is uniquely defined
by the following loop, which should always be used as a source of
symmetry information in preference to the above space-group names.
They are only intended as comments.
;
_shelx_estimated_absorpt_t_min 0.413
_shelx_estimated_absorpt_t_max 0.543

loop_
_space_group_symop_operation_xyz
'x, y, z'
'-y, x-y, z'
'-x+y, -x, z'
'x, y, -z'
'-y, x-y, -z'
'-x+y, -x, -z'

loop_
_atom_site_label
_atom_site_type_symbol
_atom_site_fract_x
_atom_site_fract_y
_atom_site_fract_z
_atom_site_U_iso_or_equiv
_atom_site_adp_type
_atom_site_occupancy
_atom_site_site_symmetry_order
_atom_site_calc_flag
_atom_site_refinement_flags_posn
_atom_site_refinement_flags_adp
_atom_site_refinement_flags_occupancy
_atom_site_disorder_assembly
_atom_site_disorder_group
Er1 Er 0.666667 0.333333 0.500000 0.0241(5) Uani 1 6 d S T P . .
Er2 Er 1.000000 1.000000 1.000000 0.0223(4) Uani 1 6 d S T P . .
Ti1 Ti 0.47136(19) 0.36824(19) 0.56247(9) 0.0304(5) Uani 1 1 d . . . . .
Ti2 Ti 0.81995(19) 0.76178(18) 0.93786(9) 0.0312(5) Uani 1 1 d . . . . .
O1 O 0.5078(11) 0.3126(10) 0.500000 0.030(3) Uani 1 2 d S TU P . .
O2 O 0.4934(10) 0.4670(10) 0.500000 0.036(3) Uani 1 2 d S TU P C .
O3 O 0.3365(8) 0.3018(8) 0.5643(4) 0.039(2) Uani 1 1 d D U . . .
O4 O 0.4850(8) 0.4575(8) 0.6210(4) 0.044(3) Uani 1 1 d . U . . .
O5 O 0.4719(9) 0.2626(8) 0.6139(4) 0.041(2) Uani 1 1 d . U . . .
O6 O 0.6363(7) 0.4351(7) 0.5744(4) 0.031(2) Uani 1 1 d . U . . .
O21 O 0.8465(10) 0.8506(9) 1.000000 0.026(3) Uani 1 2 d S TU P . .
O22 O 0.8491(14) 0.6922(8) 1.000000 0.037(3) Uani 1 2 d S TU P G .
O23 O 0.6835(9) 0.6800(9) 0.9387(4) 0.043(3) Uani 1 1 d D U . . .
O24 O 0.8431(10) 0.6935(6) 0.8782(4) 0.043(2) Uani 1 1 d . U . . .
O25 O 0.9839(7) 0.8720(7) 0.9258(3) 0.031(2) Uani 1 1 d . U . . .
O26 O 0.8089(9) 0.8629(9) 0.8867(4) 0.039(2) Uani 1 1 d . U . . .
C2 C 0.486(2) 0.5586(19) 0.500000 0.062(7) Uani 1 2 d S TU P . .
H2A H 0.471336 0.559060 0.540881 0.074 Uiso 0.5 1 calc R U P A -1
C2A C 0.587(3) 0.647(3) 0.500000 0.108(12) Uani 1 2 d S TU P C .
H2AA H 0.635592 0.628745 0.517273 0.163 Uiso 0.5 1 calc R U P B -1
H2AB H 0.608805 0.669447 0.461268 0.163 Uiso 0.5 1 calc R U P B -1
H2AC H 0.587242 0.702211 0.521458 0.163 Uiso 0.5 1 calc R U P B -1
C2B C 0.396(3) 0.553(3) 0.4789(16) 0.074(12) Uani 0.5 1 d . U P C -1
H2BA H 0.337568 0.483125 0.484368 0.111 Uiso 0.5 1 calc R U P C -1
H2BB H 0.382324 0.601945 0.498873 0.111 Uiso 0.5 1 calc R U P C -1
H2BC H 0.403887 0.569180 0.438683 0.111 Uiso 0.5 1 calc R U P C -1
C3 C 0.259(2) 0.263(2) 0.6052(14) 0.071(7) Uiso 0.55(2) 1 d D U P D 1
H3 H 0.293473 0.268348 0.642028 0.085 Uiso 0.55(2) 1 calc R U P D 1
C3A C 0.208(4) 0.321(3) 0.611(2) 0.092(8) Uiso 0.55(2) 1 d D U P D 1
H3AA H 0.257982 0.392434 0.619081 0.138 Uiso 0.55(2) 1 calc R U P D 1
H3AB H 0.172508 0.317283 0.575328 0.138 Uiso 0.55(2) 1 calc R U P D 1
H3AC H 0.157267 0.291984 0.641084 0.138 Uiso 0.55(2) 1 calc R U P D 1
C3B C 0.200(4) 0.158(3) 0.593(2) 0.092(8) Uiso 0.55(2) 1 d D U P D 1
H3BA H 0.143284 0.125769 0.620254 0.138 Uiso 0.55(2) 1 calc R U P D 1
H3BB H 0.171223 0.149600 0.555095 0.138 Uiso 0.55(2) 1 calc R U P D 1
H3BC H 0.242435 0.126340 0.595342 0.138 Uiso 0.55(2) 1 calc R U P D 1
C3' C 0.230(2) 0.236(3) 0.5577(17) 0.071(7) Uiso 0.45(2) 1 d D U P D 2
H3A' H 0.215038 0.250113 0.518936 0.085 Uiso 0.45(2) 1 calc R U P D 2
C3A' C 0.174(4) 0.266(4) 0.593(2) 0.092(8) Uiso 0.45(2) 1 d D U P D 2
H3AD H 0.100368 0.218723 0.587985 0.138 Uiso 0.45(2) 1 calc R U P D 2
H3AE H 0.192577 0.263243 0.632419 0.138 Uiso 0.45(2) 1 calc R U P D 2
H3AF H 0.190768 0.335735 0.583746 0.138 Uiso 0.45(2) 1 calc R U P D 2
C3B' C 0.192(5) 0.127(3) 0.558(2) 0.092(8) Uiso 0.45(2) 1 d D U P D 2
H3BD H 0.117516 0.089678 0.553078 0.138 Uiso 0.45(2) 1 calc R U P D 2
H3BE H 0.224070 0.109319 0.527162 0.138 Uiso 0.45(2) 1 calc R U P D 2
H3BF H 0.209510 0.107055 0.593829 0.138 Uiso 0.45(2) 1 calc R U P D 2
C11 C 0.5582(11) 0.5283(10) 0.6547(6) 0.038(3) Uani 1 1 d . U . . .
C12 C 0.5294(13) 0.5762(13) 0.6946(6) 0.048(4) Uani 1 1 d . U . . .
H12A H 0.459565 0.558669 0.698165 0.058 Uiso 1 1 calc R U . . .
C13 C 0.6047(17) 0.6510(17) 0.7296(7) 0.063(5) Uani 1 1 d . U . . .
H13A H 0.585789 0.687966 0.754586 0.076 Uiso 1 1 calc R U . . .
C14 C 0.7040(17) 0.6723(19) 0.7289(8) 0.071(6) Uani 1 1 d . U . . .
H14A H 0.752780 0.720214 0.754651 0.085 Uiso 1 1 calc R U . . .
C15 C 0.7330(13) 0.6219(13) 0.6892(7) 0.052(4) Uani 1 1 d . U . . .
H15A H 0.801776 0.635183 0.688380 0.062 Uiso 1 1 calc R U . . .
C16 C 0.6597(12) 0.5512(11) 0.6505(6) 0.037(3) Uani 1 1 d . U . . .
C17 C 0.4984(11) 0.1953(11) 0.6110(6) 0.032(3) Uani 1 1 d . U . . .
C22 C 0.860(2) 0.602(2) 1.000000 0.069(7) Uani 1 2 d S TU P . .
H22' H 0.848953 0.586896 0.958835 0.083 Uiso 0.5 1 calc R U P E -1
C22A C 0.976(5) 0.648(5) 1.000000 0.145(18) Uani 1 2 d S TU P G .
H22A H 0.992530 0.593060 1.000000 0.217 Uiso 0.5 1 calc R U P F -1
H22B H 1.004524 0.690657 0.966392 0.217 Uiso 0.5 1 calc R U P F -1
H22C H 1.004524 0.690657 1.033608 0.217 Uiso 0.5 1 calc R U P F -1
C22B C 0.767(5) 0.511(3) 1.0190(16) 0.092(14) Uani 0.5 1 d . U P G -1
H22D H 0.777745 0.452072 1.018362 0.138 Uiso 0.5 1 calc R U P G -1
H22E H 0.751488 0.522621 1.057350 0.138 Uiso 0.5 1 calc R U P G -1
H22F H 0.710250 0.498537 0.994068 0.138 Uiso 0.5 1 calc R U P G -1
C23 C 0.609(2) 0.635(2) 0.8924(12) 0.060(6) Uiso 0.531(18) 1 d D U P H 1
H23A H 0.643534 0.671225 0.856827 0.073 Uiso 0.531(18) 1 calc R U P H 1
C23A C 0.519(3) 0.646(3) 0.9014(18) 0.081(6) Uiso 0.531(18) 1 d D U P H 1
H23B H 0.540796 0.718168 0.906829 0.121 Uiso 0.531(18) 1 calc R U P H 1
H23C H 0.473855 0.619096 0.868593 0.121 Uiso 0.531(18) 1 calc R U P H 1
H23D H 0.482149 0.606459 0.934813 0.121 Uiso 0.531(18) 1 calc R U P H 1
C23B C 0.571(3) 0.525(3) 0.8847(18) 0.081(6) Uiso 0.531(18) 1 d D U P H 1
H23E H 0.628890 0.513846 0.878430 0.121 Uiso 0.531(18) 1 calc R U P H 1
H23F H 0.533264 0.487915 0.918336 0.121 Uiso 0.531(18) 1 calc R U P H 1
H23G H 0.524970 0.500552 0.852116 0.121 Uiso 0.531(18) 1 calc R U P H 1
C23' C 0.576(2) 0.632(3) 0.9375(14) 0.060(6) Uiso 0.469(18) 1 d D U P H 2
H23H H 0.550212 0.589219 0.972249 0.073 Uiso 0.469(18) 1 calc R U P H 2
C23C C 0.550(4) 0.711(3) 0.9421(19) 0.081(6) Uiso 0.469(18) 1 d D U P H 2
H23I H 0.474802 0.679620 0.941390 0.121 Uiso 0.469(18) 1 calc R U P H 2
H23J H 0.576560 0.747905 0.977455 0.121 Uiso 0.469(18) 1 calc R U P H 2
H23K H 0.579619 0.758451 0.910502 0.121 Uiso 0.469(18) 1 calc R U P H 2
C23D C 0.528(4) 0.565(3) 0.8909(18) 0.081(6) Uiso 0.469(18) 1 d D U P H 2
H23L H 0.453037 0.535239 0.893633 0.121 Uiso 0.469(18) 1 calc R U P H 2
H23M H 0.552208 0.604013 0.855816 0.121 Uiso 0.469(18) 1 calc R U P H 2
H23N H 0.544492 0.509947 0.891250 0.121 Uiso 0.469(18) 1 calc R U P H 2
C31 C 0.9178(13) 0.7038(12) 0.8442(6) 0.044(3) Uani 1 1 d . U . . .
C32 C 0.8942(16) 0.6284(16) 0.8040(8) 0.067(5) Uani 1 1 d . U . . .
H32A H 0.826682 0.571381 0.800573 0.080 Uiso 1 1 calc R U . . .
C33 C 0.9715(17) 0.6390(16) 0.7694(8) 0.069(6) Uani 1 1 d . U . . .
H33A H 0.955952 0.586567 0.742523 0.083 Uiso 1 1 calc R U . . .
C34 C 1.0738(16) 0.7235(17) 0.7711(8) 0.071(6) Uani 1 1 d . U . . .
H34A H 1.124889 0.727694 0.745951 0.085 Uiso 1 1 calc R U . . .
C35 C 1.0954(16) 0.7975(15) 0.8098(7) 0.061(5) Uani 1 1 d . U . . .
H35A H 1.162639 0.855493 0.811588 0.073 Uiso 1 1 calc R U . . .
C36 C 1.0185(12) 0.7894(11) 0.8479(6) 0.037(3) Uani 1 1 d . U . . .
C37 C 0.8269(12) 0.9538(13) 0.8900(7) 0.034(3) Uani 1 1 d . U . . .

loop_
_atom_site_aniso_label
_atom_site_aniso_U_11
_atom_site_aniso_U_22
_atom_site_aniso_U_33
_atom_site_aniso_U_23
_atom_site_aniso_U_13
_atom_site_aniso_U_12
Er1 0.0237(6) 0.0237(6) 0.0249(9) 0.000 0.000 0.0118(3)
Er2 0.0218(6) 0.0218(6) 0.0234(9) 0.000 0.000 0.0109(3)
Ti1 0.0286(12) 0.0313(12) 0.0328(11) -0.0008(9) 0.0029(9) 0.0161(10)
Ti2 0.0294(13) 0.0259(11) 0.0321(11) -0.0046(8) -0.0010(9) 0.0092(10)
O1 0.030(6) 0.031(6) 0.036(6) 0.000 0.000 0.020(5)
O2 0.033(7) 0.035(7) 0.045(6) 0.000 0.000 0.021(6)
O3 0.037(5) 0.043(5) 0.039(5) 0.004(4) 0.002(4) 0.022(4)
O4 0.042(5) 0.054(6) 0.048(5) -0.009(4) 0.003(4) 0.031(5)
O5 0.055(6) 0.041(5) 0.034(5) 0.010(4) 0.007(4) 0.029(5)
O6 0.028(4) 0.034(4) 0.032(4) -0.006(4) 0.002(4) 0.017(4)
O21 0.031(6) 0.021(6) 0.018(5) 0.000 0.000 0.006(5)
O22 0.057(8) 0.024(5) 0.039(5) 0.000 0.000 0.026(6)
O23 0.035(5) 0.034(5) 0.046(5) -0.001(4) 0.003(4) 0.005(4)
O24 0.049(6) 0.031(4) 0.043(4) -0.008(3) -0.007(5) 0.015(5)
O25 0.035(5) 0.031(4) 0.026(4) 0.001(3) 0.005(4) 0.017(4)
O26 0.040(5) 0.042(6) 0.032(5) -0.005(4) -0.008(4) 0.018(4)
C2 0.067(12) 0.050(11) 0.076(12) 0.000 0.000 0.036(10)
C2A 0.12(2) 0.072(18) 0.15(2) 0.000 0.000 0.057(18)
C2B 0.09(2) 0.063(19) 0.09(2) -0.001(14) -0.014(16) 0.053(18)
C11 0.046(7) 0.026(6) 0.036(6) -0.001(5) 0.009(6) 0.015(5)
C12 0.051(8) 0.051(8) 0.047(7) -0.009(6) 0.007(6) 0.030(7)
C13 0.072(10) 0.067(10) 0.055(7) -0.020(7) 0.003(7) 0.038(8)
C14 0.068(10) 0.065(10) 0.061(8) -0.030(9) -0.001(8) 0.018(8)
C15 0.044(8) 0.052(8) 0.050(8) -0.017(7) -0.003(6) 0.017(6)
C16 0.042(7) 0.043(7) 0.029(6) -0.001(6) 0.000(5) 0.023(6)
C17 0.035(6) 0.034(7) 0.027(6) 0.004(5) 0.002(5) 0.017(5)
C22 0.084(13) 0.063(12) 0.066(12) 0.000 0.000 0.040(10)
C22A 0.15(3) 0.16(3) 0.14(3) 0.000 0.000 0.09(2)
C22B 0.13(3) 0.053(16) 0.09(2) 0.001(14) 0.01(2) 0.043(19)
C31 0.052(8) 0.045(7) 0.041(7) -0.004(6) 0.004(6) 0.029(6)
C32 0.072(10) 0.061(9) 0.063(9) -0.027(8) -0.002(8) 0.031(8)
C33 0.074(11) 0.065(10) 0.068(9) -0.029(8) 0.003(8) 0.035(8)
C34 0.066(10) 0.085(11) 0.062(9) -0.027(8) 0.010(8) 0.039(8)
C35 0.059(9) 0.073(10) 0.052(8) -0.017(8) 0.014(7) 0.034(8)
C36 0.042(7) 0.036(7) 0.038(7) -0.014(6) 0.005(5) 0.022(6)
C37 0.028(6) 0.041(7) 0.032(7) 0.005(6) 0.002(6) 0.017(6)

loop_
_atom_type_symbol
_atom_type_description
_atom_type_scat_dispersion_real
_atom_type_scat_dispersion_imag
_atom_type_scat_source
C C 0.0181 0.0091 'International Tables Vol C Tables 4.2.6.8 and 6.1.1.4'
H H 0.0000 0.0000 'International Tables Vol C Tables 4.2.6.8 and 6.1.1.4'
O O 0.0492 0.0322 'International Tables Vol C Tables 4.2.6.8 and 6.1.1.4'
Ti Ti 0.2191 1.8069 'International Tables Vol C Tables 4.2.6.8 and 6.1.1.4'
Er Er -9.4367 3.9380 'International Tables Vol C Tables 4.2.6.8 and 6.1.1.4'

loop_
_geom_angle_atom_site_label_1
_geom_angle_atom_site_label_2
_geom_angle_atom_site_label_3
_geom_angle
_geom_angle_site_symmetry_1
_geom_angle_site_symmetry_3
O1 Er1 O1 120.000(6) . 2_655
O1 Er1 O1 120.000(2) . 3_665
O1 Er1 O1 120.000(3) 2_655 3_665
O1 Er1 O6 65.4(3) . .
O1 Er1 O6 135.2(2) 2_655 .
O1 Er1 O6 73.0(3) 3_665 .
O1 Er1 O6 135.2(2) . 3_665
O1 Er1 O6 73.0(3) 2_655 3_665
O1 Er1 O6 65.4(3) 3_665 3_665
O6 Er1 O6 76.3(3) . 3_665
O1 Er1 O6 73.0(3) . 5_656
O1 Er1 O6 65.4(3) 2_655 5_656
O1 Er1 O6 135.2(2) 3_665 5_656
O6 Er1 O6 138.21(16) . 5_656
O6 Er1 O6 138.21(15) 3_665 5_656
O1 Er1 O6 135.2(2) . 6_666
O1 Er1 O6 73.0(3) 2_655 6_666
O1 Er1 O6 65.4(3) 3_665 6_666
O6 Er1 O6 138.21(16) . 6_666
O6 Er1 O6 89.0(4) 3_665 6_666
O6 Er1 O6 76.3(3) 5_656 6_666
O1 Er1 O6 73.0(3) . 2_655
O1 Er1 O6 65.4(3) 2_655 2_655
O1 Er1 O6 135.2(2) 3_665 2_655
O6 Er1 O6 76.3(3) . 2_655
O6 Er1 O6 76.3(3) 3_665 2_655
O6 Er1 O6 89.0(4) 5_656 2_655
O6 Er1 O6 138.21(15) 6_666 2_655
O1 Er1 O6 65.4(3) . 4_556
O1 Er1 O6 135.2(2) 2_655 4_556
O1 Er1 O6 73.0(3) 3_665 4_556
O6 Er1 O6 89.0(4) . 4_556
O6 Er1 O6 138.21(16) 3_665 4_556
O6 Er1 O6 76.3(3) 5_656 4_556
O6 Er1 O6 76.3(3) 6_666 4_556
O6 Er1 O6 138.21(16) 2_655 4_556
O1 Er1 Ti1 103.6(3) . 5_656
O1 Er1 Ti1 28.66(17) 2_655 5_656
O1 Er1 Ti1 130.0(3) 3_665 5_656
O6 Er1 Ti1 154.0(2) . 5_656
O6 Er1 Ti1 100.9(2) 3_665 5_656
O6 Er1 Ti1 37.4(2) 5_656 5_656
O6 Er1 Ti1 66.6(2) 6_666 5_656
O6 Er1 Ti1 78.0(2) 2_655 5_656
O6 Er1 Ti1 108.2(2) 4_556 5_656
O1 Er1 Ti1 103.6(3) . 2_655
O1 Er1 Ti1 28.66(17) 2_655 2_655
O1 Er1 Ti1 130.0(3) 3_665 2_655
O6 Er1 Ti1 108.2(2) . 2_655
O6 Er1 Ti1 66.6(2) 3_665 2_655
O6 Er1 Ti1 78.0(2) 5_656 2_655
O6 Er1 Ti1 100.9(2) 6_666 2_655
O6 Er1 Ti1 37.4(2) 2_655 2_655
O6 Er1 Ti1 154.0(2) 4_556 2_655
Ti1 Er1 Ti1 49.44(7) 5_656 2_655
O1 Er1 Ti1 130.0(3) . 3_665
O1 Er1 Ti1 103.6(3) 2_655 3_665
O1 Er1 Ti1 28.66(17) 3_665 3_665
O6 Er1 Ti1 66.6(2) . 3_665
O6 Er1 Ti1 37.4(2) 3_665 3_665
O6 Er1 Ti1 154.0(2) 5_656 3_665
O6 Er1 Ti1 78.0(2) 6_666 3_665
O6 Er1 Ti1 108.2(2) 2_655 3_665
O6 Er1 Ti1 100.9(2) 4_556 3_665
Ti1 Er1 Ti1 125.976(17) 5_656 3_665
Ti1 Er1 Ti1 103.75(4) 2_655 3_665
O21 Er2 O21 120.000(6) . 2_765
O21 Er2 O21 120.000(6) . 3_675
O21 Er2 O21 120.000(5) 2_765 3_675
O21 Er2 O25 65.5(3) . 4_557
O21 Er2 O25 72.6(3) 2_765 4_557
O21 Er2 O25 135.5(2) 3_675 4_557
O21 Er2 O25 135.5(2) . 5_767
O21 Er2 O25 65.5(3) 2_765 5_767
O21 Er2 O25 72.6(3) 3_675 5_767
O25 Er2 O25 76.7(3) 4_557 5_767
O21 Er2 O25 135.5(2) . 2_765
O21 Er2 O25 65.5(3) 2_765 2_765
O21 Er2 O25 72.6(3) 3_675 2_765
O25 Er2 O25 138.01(15) 4_557 2_765
O25 Er2 O25 88.5(4) 5_767 2_765
O21 Er2 O25 65.5(3) . .
O21 Er2 O25 72.6(3) 2_765 .
O21 Er2 O25 135.5(2) 3_675 .
O25 Er2 O25 88.5(4) 4_557 .
O25 Er2 O25 138.01(15) 5_767 .
O25 Er2 O25 76.7(3) 2_765 .
O21 Er2 O25 72.6(3) . 3_675
O21 Er2 O25 135.5(2) 2_765 3_675
O21 Er2 O25 65.5(3) 3_675 3_675
O25 Er2 O25 138.01(15) 4_557 3_675
O25 Er2 O25 138.01(15) 5_767 3_675
O25 Er2 O25 76.7(3) 2_765 3_675
O25 Er2 O25 76.7(3) . 3_675
O21 Er2 O25 72.6(3) . 6_677
O21 Er2 O25 135.5(2) 2_765 6_677
O21 Er2 O25 65.5(3) 3_675 6_677
O25 Er2 O25 76.7(3) 4_557 6_677
O25 Er2 O25 76.7(3) 5_767 6_677
O25 Er2 O25 138.01(15) 2_765 6_677
O25 Er2 O25 138.01(15) . 6_677
O25 Er2 O25 88.5(4) 3_675 6_677
O21 Er2 Ti2 129.9(3) . 5_767
O21 Er2 Ti2 28.50(18) 2_765 5_767
O21 Er2 Ti2 103.7(3) 3_675 5_767
O25 Er2 Ti2 66.3(2) 4_557 5_767
O25 Er2 Ti2 37.8(2) 5_767 5_767
O25 Er2 Ti2 77.9(2) 2_765 5_767
O25 Er2 Ti2 100.3(2) . 5_767
O25 Er2 Ti2 154.4(2) 3_675 5_767
O25 Er2 Ti2 108.8(2) 6_677 5_767
O21 Er2 Ti2 103.7(3) . 6_677
O21 Er2 Ti2 129.9(3) 2_765 6_677
O21 Er2 Ti2 28.50(17) 3_675 6_677
O25 Er2 Ti2 108.8(2) 4_557 6_677
O25 Er2 Ti2 66.3(2) 5_767 6_677
O25 Er2 Ti2 100.3(2) 2_765 6_677
O25 Er2 Ti2 154.4(2) . 6_677
O25 Er2 Ti2 77.9(2) 3_675 6_677
O25 Er2 Ti2 37.8(2) 6_677 6_677
Ti2 Er2 Ti2 103.91(4) 5_767 6_677
O21 Er2 Ti2 28.50(17) . 4_557
O21 Er2 Ti2 103.7(3) 2_765 4_557
O21 Er2 Ti2 129.9(3) 3_675 4_557
O25 Er2 Ti2 37.8(2) 4_557 4_557
O25 Er2 Ti2 108.8(2) 5_767 4_557
O25 Er2 Ti2 154.4(2) 2_765 4_557
O25 Er2 Ti2 77.9(2) . 4_557
O25 Er2 Ti2 100.3(2) 3_675 4_557
O25 Er2 Ti2 66.3(2) 6_677 4_557
Ti2 Er2 Ti2 103.91(4) 5_767 4_557
Ti2 Er2 Ti2 103.91(4) 6_677 4_557
O3 Ti1 O4 94.1(5) . .
O3 Ti1 O1 105.8(5) . .
O4 Ti1 O1 159.6(5) . .
O3 Ti1 O2 99.0(5) . .
O4 Ti1 O2 95.9(5) . .
O1 Ti1 O2 76.7(4) . .
O3 Ti1 O5 89.7(5) . .
O4 Ti1 O5 94.0(5) . .
O1 Ti1 O5 90.7(4) . .
O2 Ti1 O5 166.3(5) . .
O3 Ti1 O6 169.4(4) . .
O4 Ti1 O6 83.2(4) . .
O1 Ti1 O6 78.1(5) . .
O2 Ti1 O6 91.5(4) . .
O5 Ti1 O6 80.3(4) . .
O3 Ti1 Ti1 91.4(3) . 4_556
O4 Ti1 Ti1 138.1(3) . 4_556
O1 Ti1 Ti1 39.1(3) . 4_556
O2 Ti1 Ti1 42.2(3) . 4_556
O5 Ti1 Ti1 127.6(3) . 4_556
O6 Ti1 Ti1 97.5(2) . 4_556
O3 Ti1 Er1 136.9(4) . .
O4 Ti1 Er1 127.9(3) . .
O1 Ti1 Er1 34.2(4) . .
O2 Ti1 Er1 87.5(3) . .
O5 Ti1 Er1 79.0(3) . .
O6 Ti1 Er1 44.7(2) . .
Ti1 Ti1 Er1 65.28(4) 4_556 .
O23 Ti2 O24 95.4(5) . .
O23 Ti2 O21 103.9(5) . .
O24 Ti2 O21 160.1(6) . .
O23 Ti2 O22 96.3(6) . .
O24 Ti2 O22 97.2(4) . .
O21 Ti2 O22 76.4(4) . .
O23 Ti2 O26 91.5(5) . .
O24 Ti2 O26 93.6(4) . .
O21 Ti2 O26 90.4(5) . .
O22 Ti2 O26 166.0(4) . .
O23 Ti2 O25 171.6(4) . .
O24 Ti2 O25 82.5(4) . .
O21 Ti2 O25 79.0(5) . .
O22 Ti2 O25 92.0(6) . .
O26 Ti2 O25 80.6(4) . .
O23 Ti2 Ti2 89.4(3) . 4_557
O24 Ti2 Ti2 138.9(3) . 4_557
O21 Ti2 Ti2 38.8(3) . 4_557
O22 Ti2 Ti2 41.8(3) . 4_557
O26 Ti2 Ti2 127.1(3) . 4_557
O25 Ti2 Ti2 97.5(2) . 4_557
O23 Ti2 Er2 136.2(4) . .
O24 Ti2 Er2 127.4(4) . .
O21 Ti2 Er2 35.0(4) . .
O22 Ti2 Er2 87.9(3) . .
O26 Ti2 Er2 78.5(3) . .
O25 Ti2 Er2 45.0(2) . .
Ti2 Ti2 Er2 65.42(4) 4_557 .
Ti1 O1 Ti1 101.8(6) 4_556 .
Ti1 O1 Er1 117.1(5) 4_556 .
Ti1 O1 Er1 117.1(5) . .
C2 O2 Ti1 130.3(4) . 4_556
C2 O2 Ti1 130.3(4) . .
Ti1 O2 Ti1 95.5(6) 4_556 .
C3 O3 Ti1 137.4(16) . .
C3' O3 Ti1 168.5(18) . .
C11 O4 Ti1 139.6(9) . .
C17 O5 Ti1 136.7(11) . .
C17 O6 Ti1 130.0(8) 3_665 .
C17 O6 Er1 131.9(8) 3_665 .
Ti1 O6 Er1 97.9(3) . .
Ti2 O21 Ti2 102.5(6) 4_557 .
Ti2 O21 Er2 116.5(5) 4_557 .
Ti2 O21 Er2 116.5(5) . .
C22 O22 Ti2 130.8(3) . 4_557
C22 O22 Ti2 130.8(3) . .
Ti2 O22 Ti2 96.5(6) 4_557 .
C23' O23 Ti2 169.8(17) . .
C23 O23 Ti2 130.9(13) . .
C31 O24 Ti2 140.5(9) . .
C37 O25 Ti2 130.2(10) 2_765 .
C37 O25 Er2 132.3(10) 2_765 .
Ti2 O25 Er2 97.3(3) . .
C37 O26 Ti2 136.8(12) . .
C2B C2 C2A 127(3) . .
C2B C2 O2 118(2) . .
C2A C2 O2 110(3) . .
C2B C2 H2A 97.6 . .
C2A C2 H2A 97.6 . .
O2 C2 H2A 97.6 . .
C2 C2A H2AA 109.5 . .
C2 C2A H2AB 109.5 . .
H2AA C2A H2AB 109.5 . .
C2 C2A H2AC 109.5 . .
H2AA C2A H2AC 109.5 . .
H2AB C2A H2AC 109.5 . .
C2 C2B H2BA 109.5 . .
C2 C2B H2BB 109.5 . .
H2BA C2B H2BB 109.5 . .
C2 C2B H2BC 109.5 . .
H2BA C2B H2BC 109.5 . .
H2BB C2B H2BC 109.5 . .
C3B C3 O3 105(3) . .
C3B C3 C3A 118(3) . .
O3 C3 C3A 113(3) . .
C3B C3 H3 106.7 . .
O3 C3 H3 106.7 . .
C3A C3 H3 106.7 . .
C3 C3A H3AA 109.5 . .
C3 C3A H3AB 109.5 . .
H3AA C3A H3AB 109.5 . .
C3 C3A H3AC 109.5 . .
H3AA C3A H3AC 109.5 . .
H3AB C3A H3AC 109.5 . .
C3 C3B H3BA 109.5 . .
C3 C3B H3BB 109.5 . .
H3BA C3B H3BB 109.5 . .
C3 C3B H3BC 109.5 . .
H3BA C3B H3BC 109.5 . .
H3BB C3B H3BC 109.5 . .
O3 C3' C3A' 111(3) . .
O3 C3' C3B' 118(4) . .
C3A' C3' C3B' 114(3) . .
O3 C3' H3A' 104.4 . .
C3A' C3' H3A' 104.4 . .
C3B' C3' H3A' 104.4 . .
C3' C3A' H3AD 109.5 . .
C3' C3A' H3AE 109.5 . .
H3AD C3A' H3AE 109.5 . .
C3' C3A' H3AF 109.5 . .
H3AD C3A' H3AF 109.5 . .
H3AE C3A' H3AF 109.5 . .
C3' C3B' H3BD 109.5 . .
C3' C3B' H3BE 109.5 . .
H3BD C3B' H3BE 109.5 . .
C3' C3B' H3BF 109.5 . .
H3BD C3B' H3BF 109.5 . .
H3BE C3B' H3BF 109.5 . .
O4 C11 C12 118.3(13) . .
O4 C11 C16 121.0(12) . .
C12 C11 C16 120.7(14) . .
C11 C12 C13 119.1(16) . .
C11 C12 H12A 120.4 . .
C13 C12 H12A 120.4 . .
C14 C13 C12 122.2(17) . .
C14 C13 H13A 118.9 . .
C12 C13 H13A 118.9 . .
C13 C14 C15 118.6(19) . .
C13 C14 H14A 120.7 . .
C15 C14 H14A 120.7 . .
C14 C15 C16 120.3(17) . .
C14 C15 H15A 119.8 . .
C16 C15 H15A 119.8 . .
C11 C16 C15 118.8(14) . .
C11 C16 C17 124.7(13) . 3_665
C15 C16 C17 116.4(14) . 3_665
O5 C17 O6 121.7(14) . 2_655
O5 C17 C16 116.9(13) . 2_655
O6 C17 C16 121.4(12) 2_655 2_655
O22 C22 C22B 112(3) . .
O22 C22 C22A 102(3) . .
C22B C22 C22A 141(4) . .
O22 C22 H22' 97.2 . .
C22B C22 H22' 97.2 . .
C22A C22 H22' 97.2 . .
C22 C22A H22A 109.5 . .
C22 C22A H22B 109.5 . .
H22A C22A H22B 109.5 . .
C22 C22A H22C 109.5 . .
H22A C22A H22C 109.5 . .
H22B C22A H22C 109.5 . .
C22 C22B H22D 109.5 . .
C22 C22B H22E 109.5 . .
H22D C22B H22E 109.5 . .
C22 C22B H22F 109.5 . .
H22D C22B H22F 109.5 . .
H22E C22B H22F 109.5 . .
C23B C23 C23A 106(2) . .
C23B C23 O23 113(3) . .
C23A C23 O23 112(3) . .
C23B C23 H23A 108.5 . .
C23A C23 H23A 108.5 . .
O23 C23 H23A 108.5 . .
C23 C23A H23B 109.5 . .
C23 C23A H23C 109.5 . .
H23B C23A H23C 109.5 . .
C23 C23A H23D 109.5 . .
H23B C23A H23D 109.5 . .
H23C C23A H23D 109.5 . .
C23 C23B H23E 109.5 . .
C23 C23B H23F 109.5 . .
H23E C23B H23F 109.5 . .
C23 C23B H23G 109.5 . .
H23E C23B H23G 109.5 . .
H23F C23B H23G 109.5 . .
O23 C23' C23C 107(3) . .
O23 C23' C23D 115(3) . .
C23C C23' C23D 113(3) . .
O23 C23' H23H 106.9 . .
C23C C23' H23H 106.9 . .
C23D C23' H23H 106.9 . .
C23' C23C H23I 109.5 . .
C23' C23C H23J 109.5 . .
H23I C23C H23J 109.5 . .
C23' C23C H23K 109.5 . .
H23I C23C H23K 109.5 . .
H23J C23C H23K 109.5 . .
C23' C23D H23L 109.5 . .
C23' C23D H23M 109.5 . .
H23L C23D H23M 109.5 . .
C23' C23D H23N 109.5 . .
H23L C23D H23N 109.5 . .
H23M C23D H23N 109.5 . .
O24 C31 C32 118.0(15) . .
O24 C31 C36 121.7(13) . .
C32 C31 C36 120.3(16) . .
C33 C32 C31 117.7(18) . .
C33 C32 H32A 121.1 . .
C31 C32 H32A 121.1 . .
C32 C33 C34 124.3(17) . .
C32 C33 H33A 117.8 . .
C34 C33 H33A 117.8 . .
C35 C34 C33 117.4(19) . .
C35 C34 H34A 121.3 . .
C33 C34 H34A 121.3 . .
C34 C35 C36 120.8(19) . .
C34 C35 H35A 119.6 . .
C36 C35 H35A 119.6 . .
C31 C36 C35 119.4(14) . .
C31 C36 C37 121.8(13) . 2_765
C35 C36 C37 118.9(15) . 2_765
O26 C37 O25 122.0(15) . 3_675
O26 C37 C36 114.6(15) . 3_675
O25 C37 C36 123.4(14) 3_675 3_675

loop_
_geom_bond_atom_site_label_1
_geom_bond_atom_site_label_2
_geom_bond_distance
_geom_bond_site_symmetry_2
Er1 O1 2.248(14) .
Er1 O1 2.248(14) 2_655
Er1 O1 2.248(14) 3_665
Er1 O6 2.527(8) .
Er1 O6 2.527(8) 3_665
Er1 O6 2.527(8) 5_656
Er1 O6 2.527(8) 6_666
Er1 O6 2.527(8) 2_655
Er1 O6 2.527(8) 4_556
Er1 Ti1 3.557(2) 5_656
Er1 Ti1 3.557(2) 2_655
Er1 Ti1 3.557(2) 3_665
Er2 O21 2.278(13) .
Er2 O21 2.278(13) 2_765
Er2 O21 2.278(13) 3_675
Er2 O25 2.534(9) 4_557
Er2 O25 2.534(9) 5_767
Er2 O25 2.534(9) 2_765
Er2 O25 2.534(9) .
Er2 O25 2.534(9) 3_675
Er2 O25 2.534(9) 6_677
Er2 Ti2 3.556(2) 5_767
Er2 Ti2 3.556(2) 6_677
Er2 Ti2 3.556(2) 4_557
Ti1 O3 1.756(11) .
Ti1 O4 1.874(10) .
Ti1 O1 1.916(9) .
Ti1 O2 2.009(9) .
Ti1 O5 2.009(10) .
Ti1 O6 2.179(9) .
Ti1 Ti1 2.975(4) 4_556
Ti2 O23 1.789(12) .
Ti2 O24 1.884(10) .
Ti2 O21 1.897(8) .
Ti2 O22 1.983(10) .
Ti2 O26 2.018(12) .
Ti2 O25 2.195(10) .
Ti2 Ti2 2.959(4) 4_557
O2 C2 1.43(3) .
O3 C3 1.40(3) .
O3 C3' 1.41(3) .
O4 C11 1.347(17) .
O5 C17 1.260(17) .
O6 C17 1.297(18) 3_665
O22 C22 1.45(3) .
O23 C23' 1.40(3) .
O23 C23 1.47(2) .
O24 C31 1.33(2) .
O25 C37 1.260(18) 2_765
O26 C37 1.257(17) .
C2 C2B 1.42(4) .
C2 C2A 1.43(5) .
C2 H2A 1.0000 .
C2A H2AA 0.9800 .
C2A H2AB 0.9800 .
C2A H2AC 0.9800 .
C2B H2BA 0.9800 .
C2B H2BB 0.9800 .
C2B H2BC 0.9800 .
C3 C3B 1.40(3) .
C3 C3A 1.43(3) .
C3 H3 1.0000 .
C3A H3AA 0.9800 .
C3A H3AB 0.9800 .
C3A H3AC 0.9800 .
C3B H3BA 0.9800 .
C3B H3BB 0.9800 .
C3B H3BC 0.9800 .
C3' C3A' 1.41(3) .
C3' C3B' 1.44(3) .
C3' H3A' 1.0000 .
C3A' H3AD 0.9800 .
C3A' H3AE 0.9800 .
C3A' H3AF 0.9800 .
C3B' H3BD 0.9800 .
C3B' H3BE 0.9800 .
C3B' H3BF 0.9800 .
C11 C12 1.386(19) .
C11 C16 1.39(2) .
C12 C13 1.40(3) .
C12 H12A 0.9500 .
C13 C14 1.36(3) .
C13 H13A 0.9500 .
C14 C15 1.41(3) .
C14 H14A 0.9500 .
C15 C16 1.42(2) .
C15 H15A 0.9500 .
C16 C17 1.47(2) 3_665
C22 C22B 1.45(5) .
C22 C22A 1.52(7) .
C22 H22' 1.0000 .
C22A H22A 0.9800 .
C22A H22B 0.9800 .
C22A H22C 0.9800 .
C22B H22D 0.9800 .
C22B H22E 0.9800 .
C22B H22F 0.9800 .
C23 C23B 1.46(3) .
C23 C23A 1.46(3) .
C23 H23A 1.0000 .
C23A H23B 0.9800 .
C23A H23C 0.9800 .
C23A H23D 0.9800 .
C23B H23E 0.9800 .
C23B H23F 0.9800 .
C23B H23G 0.9800 .
C23' C23C 1.43(3) .
C23' C23D 1.43(3) .
C23' H23H 1.0000 .
C23C H23I 0.9800 .
C23C H23J 0.9800 .
C23C H23K 0.9800 .
C23D H23L 0.9800 .
C23D H23M 0.9800 .
C23D H23N 0.9800 .
C31 C32 1.39(2) .
C31 C36 1.42(2) .
C32 C33 1.37(3) .
C32 H32A 0.9500 .
C33 C34 1.42(3) .
C33 H33A 0.9500 .
C34 C35 1.35(3) .
C34 H34A 0.9500 .
C35 C36 1.43(2) .
C35 H35A 0.9500 .
C36 C37 1.50(2) 2_765
